data_4319333
loop_
_publ_author_name
'Jiann-Jang Cherng'
'Yun-Wen Lai'
'Yi-Hung Liu'
'Shie-Ming Peng'
'Chuen-Her Ueng'
'Minghuey Shieh'

_publ_section_title
;
 Syntheses of Chromium Pentacarbonyl Derivatives of Arsenic(V) and
 Antimony(V). Contrasting Chemical Reactivity with Organic Halogen
 Derivatives
;
_journal_name_full 'Inorganic Chemistry'
_journal_page_first 1206
_journal_page_last 1212
_journal_paper_doi 10.1021/ic0004277
_journal_volume 40
_journal_year 2001
_chemical_formula_sum 'C31 H41 As Cr3 N2 O15'
_chemical_formula_weight 912.58
_chemical_name_systematic
; 
 ? 
;
_space_group_IT_number 14
_symmetry_cell_setting monoclinic
_symmetry_space_group_name_Hall '-P 2yn'
_symmetry_space_group_name_H-M 'P 1 21/n 1'
_atom_sites_solution_hydrogens geom
_atom_sites_solution_primary direct
_atom_sites_solution_secondary difmap
_audit_creation_method SHELXL
_cell_angle_alpha 90.00
_cell_angle_beta 92.410(1)
_cell_angle_gamma 90.00
_cell_formula_units_Z 4
_cell_length_a 13.4332(3)
_cell_length_b 13.8294(4)
_cell_length_c 22.4643(6)
_cell_measurement_reflns_used 5911
_cell_measurement_temperature 295(2)
_cell_volume 4169.57(19)
_computing_cell_refinement 'Siemens SAINT'
_computing_data_collection 'Siemens SMART'
_computing_data_reduction 'Siemens SHELXTL'
_computing_molecular_graphics 'Siemens SHELXTL'
_computing_publication_material 'Siemens SHELXTL'
_computing_structure_refinement 'SHELXL-93 (Sheldrick, 1993)'
_computing_structure_solution 'SHELXS-86 (Sheldrick, 1990)'
_diffrn_ambient_temperature 295(2)
_diffrn_measurement_device 'Siemens SMART CCD'
_diffrn_measurement_method '\w scans'
_diffrn_radiation_monochromator graphite
_diffrn_radiation_source 'fine-focus sealed tube'
_diffrn_radiation_type MoK\a
_diffrn_radiation_wavelength 0.71073
_diffrn_reflns_av_R_equivalents 0.0476
_diffrn_reflns_av_sigmaI/netI 0.0469
_diffrn_reflns_limit_h_max 14
_diffrn_reflns_limit_h_min -14
_diffrn_reflns_limit_k_max 15
_diffrn_reflns_limit_k_min -15
_diffrn_reflns_limit_l_max 24
_diffrn_reflns_limit_l_min -24
_diffrn_reflns_number 18424
_diffrn_reflns_theta_max 23.26
_diffrn_reflns_theta_min 1.73
_diffrn_standards_decay_% 0
_exptl_absorpt_coefficient_mu 1.618
_exptl_absorpt_correction_T_max 0.7568
_exptl_absorpt_correction_T_min 0.5525
_exptl_absorpt_correction_type sadabs
_exptl_crystal_colour orange
_exptl_crystal_density_diffrn 1.454
_exptl_crystal_density_meas ?
_exptl_crystal_description plate
_exptl_crystal_F_000 1864
_exptl_crystal_size_max 0.38
_exptl_crystal_size_mid 0.25
_exptl_crystal_size_min 0.05
_refine_diff_density_max 0.528
_refine_diff_density_min -0.275
_refine_diff_density_rms 0.051
_refine_ls_extinction_method none
_refine_ls_goodness_of_fit_all 1.050
_refine_ls_goodness_of_fit_obs 1.124
_refine_ls_matrix_type full
_refine_ls_number_parameters 557
_refine_ls_number_reflns 5991
_refine_ls_number_restraints 0
_refine_ls_restrained_S_all 1.050
_refine_ls_restrained_S_obs 1.124
_refine_ls_R_factor_all 0.0878
_refine_ls_R_factor_obs 0.0496
_refine_ls_shift/esd_max 0.033
_refine_ls_shift/esd_mean 0.002
_refine_ls_structure_factor_coef Fsqd
_refine_ls_weighting_details 'w=1/[\s^2^(Fo^2^)+(0.0555P)^2^+2.5905P] where P=(Fo^2^+2Fc^2^)/3'
_refine_ls_weighting_scheme calc
_refine_ls_wR_factor_all 0.1306
_refine_ls_wR_factor_obs 0.1097
_reflns_number_observed 3886
_reflns_number_total 5991
_reflns_observed_criterion >2sigma(I)
_cod_data_source_file ic0004277_2.cif
_cod_data_source_block '[Et4N]2[IIa]'
_cod_depositor_comments
;
The following automatic conversions were performed:

'_symmetry_cell_setting' value 'Monoclinic' changed to 'monoclinic'
according to the built-in table from CIF Core dictionary named
'cif_core.dic' version 2.4.1 from 2010-06-29.

Automatic conversion script
Id: cif_fix_values 1646 2011-03-28 12:23:43Z adriana 

The following automatic conversions were performed:

'_exptl_crystal_density_meas' value 'not_measured' was changed to '?'
- the value is perceived as not measured.

Automatic conversion script
Id: cif_fix_values 3008 2015-01-20 13:52:24Z robertas 

The following automatic conversions were performed:

'_refine_ls_weighting_scheme' value 'calc
w=1/[\s^2^(Fo^2^)+(0.0555P)^2^+2.5905P] where P=(Fo^2^+2Fc^2^)/3' was
changed to 'calc'. New tag '_refine_ls_weighting_details' was
created. The value of the new tag was set to
'w=1/[\s^2^(Fo^2^)+(0.0555P)^2^+2.5905P] where P=(Fo^2^+2Fc^2^)/3'.

Automatic conversion script
Id: cif_fix_values 3143 2015-03-26 13:38:13Z robertas 
;
_cod_original_cell_volume 4169.6(2)
_cod_database_code 4319333

loop_
_symmetry_equiv_pos_as_xyz
'x, y, z'
'-x+1/2, y+1/2, -z+1/2'
'-x, -y, -z'
'x-1/2, -y-1/2, z-1/2'

loop_
_atom_site_aniso_label
_atom_site_aniso_U_11
_atom_site_aniso_U_22
_atom_site_aniso_U_33
_atom_site_aniso_U_23
_atom_site_aniso_U_13
_atom_site_aniso_U_12
As 0.0693(3) 0.0843(4) 0.0669(3) 0.0044(3) -0.0060(2) -0.0040(3)
Cr1 0.0717(6) 0.0954(7) 0.0734(6) -0.0002(5) -0.0069(4) -0.0101(5)
Cr2 0.1127(8) 0.1169(9) 0.0732(6) 0.0134(5) 0.0023(6) -0.0127(6)
Cr3 0.0732(6) 0.0968(7) 0.1047(7) 0.0041(6) -0.0103(5) 0.0077(5)
C1 0.079(4) 0.085(4) 0.073(4) -0.012(3) -0.008(3) -0.005(3)
C2 0.071(4) 0.102(5) 0.079(4) -0.002(4) -0.001(3) 0.002(3)
C3 0.080(4) 0.119(5) 0.092(5) -0.013(4) -0.008(4) -0.006(3)
C4 0.104(5) 0.146(7) 0.102(5) -0.002(4) -0.002(4) -0.034(5)
C5 0.108(5) 0.111(6) 0.102(5) 0.001(4) -0.008(4) -0.021(4)
C6 0.110(6) 0.131(6) 0.092(5) 0.000(4) 0.031(4) -0.006(5)
C7 0.141(7) 0.128(7) 0.105(5) 0.022(5) 0.019(5) -0.017(5)
C8 0.175(8) 0.165(8) 0.090(5) 0.009(5) 0.015(5) -0.033(6)
C9 0.137(7) 0.140(7) 0.111(6) 0.036(5) -0.003(5) 0.001(5)
C10 0.144(6) 0.125(6) 0.083(5) 0.002(4) 0.004(4) -0.013(5)
C11 0.110(5) 0.104(6) 0.135(6) -0.006(5) -0.015(4) 0.010(4)
C12 0.079(4) 0.110(5) 0.109(5) 0.015(4) -0.027(4) 0.000(3)
C13 0.095(5) 0.126(6) 0.130(6) 0.006(4) -0.007(4) 0.017(4)
C14 0.068(4) 0.118(5) 0.100(5) 0.012(4) -0.004(3) -0.003(4)
C15 0.098(5) 0.127(6) 0.128(6) -0.010(5) -0.004(5) 0.020(4)
O1 0.100(3) 0.127(4) 0.095(3) -0.002(3) 0.021(3) -0.020(3)
O2 0.104(3) 0.115(4) 0.136(4) -0.006(3) 0.007(3) 0.021(3)
O3 0.114(4) 0.187(5) 0.119(4) -0.032(4) -0.044(3) -0.010(3)
O4 0.125(4) 0.225(7) 0.168(5) 0.002(5) 0.036(4) -0.066(4)
O5 0.197(6) 0.089(4) 0.193(6) 0.000(4) 0.004(4) 0.008(4)
O6 0.113(4) 0.172(5) 0.141(4) -0.006(4) 0.034(3) 0.018(4)
O7 0.215(7) 0.125(5) 0.187(6) -0.006(4) 0.028(5) -0.051(5)
O8 0.252(8) 0.234(7) 0.091(4) 0.018(4) 0.046(4) -0.051(6)
O9 0.177(6) 0.237(8) 0.166(6) 0.077(5) -0.048(5) 0.029(5)
O10 0.191(6) 0.135(5) 0.143(5) -0.015(4) -0.008(4) -0.030(4)
O11 0.202(6) 0.097(4) 0.221(7) 0.028(4) -0.012(5) -0.003(4)
O12 0.129(4) 0.150(5) 0.130(4) -0.015(4) -0.047(3) -0.001(3)
O13 0.085(3) 0.186(5) 0.190(5) 0.019(4) -0.004(3) 0.034(3)
O14 0.120(4) 0.131(4) 0.143(4) 0.041(3) -0.001(3) -0.016(3)
O15 0.157(5) 0.189(6) 0.143(5) -0.054(4) 0.001(4) 0.027(4)
N1 0.097(4) 0.098(4) 0.105(4) -0.034(3) 0.019(4) -0.008(3)
N2 0.146(8) 0.073(6) 0.135(7) -0.009(6) 0.004(7) 0.001(6)
N3 0.054(5) 0.091(7) 0.184(9) -0.009(5) 0.010(7) 0.015(4)
C17 0.378(24) 0.180(14) 0.753(45) 0.149(21) 0.377(29) 0.091(15)
C19 0.097(6) 0.207(11) 0.206(11) 0.030(8) -0.023(7) -0.002(6)
C21 0.213(11) 0.165(9) 0.234(12) -0.016(8) 0.068(9) -0.074(8)
C23 0.127(6) 0.144(7) 0.181(8) 0.014(6) 0.043(6) -0.017(6)
C25 0.206(12) 0.323(18) 0.202(12) 0.043(11) 0.076(10) 0.066(12)
C27 0.265(14) 0.207(12) 0.195(11) -0.019(10) -0.053(10) 0.067(11)
C29 0.319(21) 0.208(14) 0.236(16) 0.044(13) -0.076(16) -0.052(13)
C16 0.161(21) 0.098(15) 0.283(29) -0.064(17) 0.025(19) 0.003(13)
C18 0.109(12) 0.182(17) 0.104(11) -0.004(11) -0.041(10) -0.045(11)
C20 0.094(9) 0.124(11) 0.098(9) -0.015(8) 0.023(7) -0.054(8)
C22 0.064(7) 0.083(8) 0.094(9) -0.001(7) -0.005(6) -0.016(6)
C24 0.138(14) 0.143(15) 0.162(16) -0.047(12) 0.000(12) 0.024(12)
C26 0.186(20) 0.118(15) 0.172(19) 0.014(13) 0.031(15) 0.023(13)
C28 0.105(13) 0.110(15) 0.402(45) -0.018(24) 0.020(21) -0.012(11)
C30 0.226(34) 0.505(67) 0.143(19) 0.066(30) -0.035(19) -0.260(44)
C31 0.108(13) 0.157(16) 0.180(17) -0.024(14) 0.023(12) -0.015(12)
C16' 0.187(22) 0.443(47) 0.158(20) -0.122(25) -0.054(18) 0.191(27)
C18' 0.163(17) 0.182(19) 0.113(13) -0.017(12) 0.022(12) -0.023(14)
C20' 0.128(18) 0.118(16) 0.516(57) 0.003(23) -0.017(24) -0.050(13)
C22' 0.142(17) 0.251(30) 0.152(18) -0.020(18) -0.012(14) 0.065(18)
C24' 0.162(17) 0.111(13) 0.209(22) -0.002(13) 0.069(16) 0.003(12)
C26' 0.200(22) 0.132(17) 0.192(23) -0.045(17) 0.008(19) -0.012(16)
C28' 0.142(19) 0.233(29) 0.281(37) -0.046(32) -0.099(25) 0.039(19)
C30' 0.451(57) 0.099(18) 0.264(33) -0.050(21) -0.116(36) 0.129(27)
C31' 0.235(28) 0.094(15) 0.277(29) 0.009(15) 0.012(20) 0.039(14)

loop_
_atom_site_label
_atom_site_type_symbol
_atom_site_fract_x
_atom_site_fract_y
_atom_site_fract_z
_atom_site_U_iso_or_equiv
_atom_site_thermal_displace_type
_atom_site_occupancy
_atom_site_calc_flag
_atom_site_refinement_flags
_atom_site_disorder_group
As As 0.49466(4) 0.33736(4) 0.15499(2) 0.0738(2) Uani 1 d . .
Cr1 Cr 0.36519(6) 0.31055(7) 0.06651(4) 0.0805(3) Uani 1 d . .
Cr2 Cr 0.43122(8) 0.31006(8) 0.26217(4) 0.1010(4) Uani 1 d . .
Cr3 Cr 0.68053(7) 0.29310(7) 0.13840(5) 0.0920(3) Uani 1 d . .
C1 C 0.4646(4) 0.3585(4) 0.0171(3) 0.0793(15) Uani 1 d . .
C2 C 0.3281(4) 0.4394(5) 0.0805(2) 0.084(2) Uani 1 d . .
C3 C 0.2807(5) 0.2923(5) 0.0018(3) 0.097(2) Uani 1 d . .
C4 C 0.2594(6) 0.2719(6) 0.1126(3) 0.118(2) Uani 1 d . .
C5 C 0.4151(5) 0.1844(6) 0.0653(3) 0.107(2) Uani 1 d . .
C6 C 0.3178(6) 0.3767(6) 0.2352(3) 0.110(2) Uani 1 d . .
C7 C 0.3865(6) 0.1921(7) 0.2315(4) 0.124(2) Uani 1 d . .
C8 C 0.3779(7) 0.2904(6) 0.3338(4) 0.143(3) Uani 1 d . .
C9 C 0.5473(7) 0.2521(6) 0.2948(4) 0.130(3) Uani 1 d . .
C10 C 0.4870(6) 0.4316(7) 0.2811(3) 0.117(2) Uani 1 d . .
C11 C 0.6510(6) 0.1743(6) 0.1757(4) 0.117(2) Uani 1 d . .
C12 C 0.7045(4) 0.3599(5) 0.2106(3) 0.100(2) Uani 1 d . .
C13 C 0.8132(6) 0.2656(5) 0.1352(3) 0.118(2) Uani 1 d . .
C14 C 0.6863(4) 0.4129(6) 0.0989(3) 0.096(2) Uani 1 d . .
C15 C 0.6600(5) 0.2323(6) 0.0645(4) 0.118(2) Uani 1 d . .
O1 O 0.5219(3) 0.3884(3) -0.0141(2) 0.1067(13) Uani 1 d . .
O2 O 0.3058(3) 0.5177(4) 0.0895(2) 0.118(2) Uani 1 d . .
O3 O 0.2258(4) 0.2795(4) -0.0387(2) 0.141(2) Uani 1 d . .
O4 O 0.1896(4) 0.2488(5) 0.1372(3) 0.172(2) Uani 1 d . .
O5 O 0.4448(5) 0.1061(4) 0.0645(3) 0.160(2) Uani 1 d . .
O6 O 0.2483(4) 0.4209(5) 0.2208(3) 0.141(2) Uani 1 d . .
O7 O 0.3614(5) 0.1182(5) 0.2130(3) 0.175(3) Uani 1 d . .
O8 O 0.3450(6) 0.2755(5) 0.3802(3) 0.191(3) Uani 1 d . .
O9 O 0.6148(5) 0.2168(6) 0.3187(3) 0.195(3) Uani 1 d . .
O10 O 0.5200(5) 0.5063(5) 0.2921(3) 0.157(2) Uani 1 d . .
O11 O 0.6322(5) 0.1015(4) 0.1961(3) 0.174(3) Uani 1 d . .
O12 O 0.7215(4) 0.4023(4) 0.2537(3) 0.138(2) Uani 1 d . .
O13 O 0.8981(4) 0.2484(4) 0.1339(3) 0.154(2) Uani 1 d . .
O14 O 0.6908(4) 0.4860(4) 0.0752(2) 0.131(2) Uani 1 d . .
O15 O 0.6567(5) 0.1945(5) 0.0188(3) 0.163(2) Uani 1 d . .
N1 N 0.4982(4) 0.2212(4) -0.1674(3) 0.099(2) Uani 1 d . .
N2 N 0.5000 0.5000 0.5000 0.118(3) Uani 1 d S .
N3 N 0.0000 0.5000 0.0000 0.110(3) Uani 1 d S .
C17 C 0.6198(16) 0.1008(11) -0.1453(14) 0.427(18) Uani 1 d . .
C19 C 0.3622(7) 0.3427(9) -0.1931(6) 0.171(4) Uani 1 d . .
C21 C 0.3800(9) 0.1142(8) -0.1110(5) 0.202(5) Uani 1 d . .
C23 C 0.6306(7) 0.3324(6) -0.2088(5) 0.150(3) Uani 1 d . .
C25 C 0.6425(9) 0.4911(12) 0.4303(5) 0.242(6) Uani 1 d . .
C27 C 0.3686(11) 0.5326(10) 0.4198(6) 0.224(6) Uani 1 d . .
C29 C 0.0163(17) 0.4929(12) 0.1113(8) 0.257(7) Uani 1 d . .
C16 C 0.5416(18) 0.1396(16) -0.1986(13) 0.180(9) Uani 0.50 d P 1
C18 C 0.4236(13) 0.2601(15) -0.2126(7) 0.133(6) Uani 0.50 d P 1
C20 C 0.4544(9) 0.1952(10) -0.1066(6) 0.105(4) Uani 0.50 d P 1
C22 C 0.5746(8) 0.2990(9) -0.1548(6) 0.081(3) Uani 0.50 d P 1
C24 C 0.5543(14) 0.4262(13) 0.4571(8) 0.148(6) Uani 0.50 d P 1
C26 C 0.4541(17) 0.5767(14) 0.4624(10) 0.158(6) Uani 0.50 d P 1
C28 C -0.0545(15) 0.5224(16) 0.0636(21) 0.205(12) Uani 0.50 d P 1
C30 C 0.0808(29) 0.5704(45) 0.0031(11) 0.292(27) Uani 0.50 d P 1
C31 C 0.1242(14) 0.6344(16) 0.0084(9) 0.148(7) Uani 0.50 d P 1
C16' C 0.5738(19) 0.2095(28) -0.1166(11) 0.265(18) Uani 0.50 d P 2
C18' C 0.4372(15) 0.3068(15) -0.1506(8) 0.152(6) Uani 0.50 d P 2
C20' C 0.4390(18) 0.1389(15) -0.1852(18) 0.255(17) Uani 0.50 d P 2
C22' C 0.5533(16) 0.2461(22) -0.2226(10) 0.182(9) Uani 0.50 d P 2
C24' C 0.5774(16) 0.5662(13) 0.4739(11) 0.159(7) Uani 0.50 d P 2
C26' C 0.4300(20) 0.4582(16) 0.4585(12) 0.175(8) Uani 0.50 d P 2
C28' C 0.0695(20) 0.4746(25) 0.0439(19) 0.222(14) Uani 0.50 d P 2
C30' C -0.0397(39) 0.5907(21) 0.0059(16) 0.275(20) Uani 0.50 d P 2
C31' C 0.0070(22) 0.6823(16) 0.0019(13) 0.202(12) Uani 0.50 d P 2
H H 0.5059(25) 0.4513(27) 0.1538(16) 0.058(11) Uiso 1 d . .
H16A H 0.5879 0.1379 -0.2275 0.250 Uiso 0.50 d P .
H16B H 0.5082 0.0725 -0.1984 0.250 Uiso 0.50 d P .
H16C H 0.5519 0.2123 -0.0761 0.250 Uiso 0.50 d P .
H16D H 0.6278 0.2668 -0.1155 0.250 Uiso 0.50 d P .
H17A H 0.6740 0.0448 -0.1427 0.250 Uiso 0.50 d P .
H17B H 0.6796 0.1554 -0.1276 0.250 Uiso 0.50 d P .
H17C H 0.5998 0.0899 -0.0984 0.250 Uiso 0.50 d P .
H17D H 0.6887 0.0858 -0.1054 0.250 Uiso 0.50 d P .
H17E H 0.5860 0.0513 -0.1335 0.250 Uiso 0.50 d P .
H17F H 0.6618 0.1057 -0.1728 0.250 Uiso 0.50 d P .
H18A H 0.3740 0.2134 -0.2243 0.250 Uiso 0.50 d P .
H18B H 0.4531 0.2836 -0.2474 0.250 Uiso 0.50 d P .
H18C H 0.4774 0.3628 -0.1401 0.250 Uiso 0.50 d P .
H18D H 0.3989 0.2940 -0.1151 0.250 Uiso 0.50 d P .
H19A H 0.3140 0.3671 -0.2247 0.250 Uiso 0.50 d P .
H19B H 0.3229 0.3292 -0.1589 0.250 Uiso 0.50 d P .
H19C H 0.4031 0.4004 -0.1823 0.250 Uiso 0.50 d P .
H19D H 0.3262 0.4018 -0.1760 0.250 Uiso 0.50 d P .
H19E H 0.3917 0.3677 -0.2282 0.250 Uiso 0.50 d P .
H19F H 0.3119 0.2979 -0.2029 0.250 Uiso 0.50 d P .
H20A H 0.4230 0.2507 -0.0895 0.250 Uiso 0.50 d P .
H20B H 0.5071 0.1751 -0.0787 0.250 Uiso 0.50 d P .
H20C H 0.4801 0.0833 -0.1951 0.250 Uiso 0.50 d P .
H20D H 0.3908 0.1501 -0.2158 0.250 Uiso 0.50 d P .
H21A H 0.3528 0.1002 -0.0712 0.250 Uiso 0.50 d P .
H21B H 0.3221 0.1325 -0.1363 0.250 Uiso 0.50 d P .
H21C H 0.4071 0.0561 -0.1254 0.250 Uiso 0.50 d P .
H21D H 0.3343 0.0577 -0.1140 0.250 Uiso 0.50 d P .
H21E H 0.4271 0.1019 -0.0792 0.250 Uiso 0.50 d P .
H21F H 0.3379 0.1686 -0.0999 0.250 Uiso 0.50 d P .
H22A H 0.6241 0.2749 -0.1246 0.250 Uiso 0.50 d P .
H22B H 0.5447 0.3545 -0.1368 0.250 Uiso 0.50 d P .
H22C H 0.5123 0.2639 -0.2575 0.250 Uiso 0.50 d P .
H22D H 0.5941 0.1896 -0.2373 0.250 Uiso 0.50 d P .
H23A H 0.6811 0.3825 -0.1961 0.250 Uiso 0.50 d P .
H23B H 0.6674 0.2800 -0.2252 0.250 Uiso 0.50 d P .
H23C H 0.5871 0.3606 -0.2376 0.250 Uiso 0.50 d P .
H23D H 0.6708 0.3501 -0.2425 0.250 Uiso 0.50 d P .
H23E H 0.5960 0.3893 -0.1965 0.250 Uiso 0.50 d P .
H23F H 0.6783 0.3146 -0.1762 0.250 Uiso 0.50 d P .
H24A H 0.5130 0.4032 0.4237 0.250 Uiso 0.50 d P .
H24B H 0.5840 0.3708 0.4769 0.250 Uiso 0.50 d P .
H24C H 0.6215 0.5942 0.5076 0.250 Uiso 0.50 d P .
H24D H 0.5491 0.6208 0.4537 0.250 Uiso 0.50 d P .
H25A H 0.6844 0.4528 0.4024 0.250 Uiso 0.50 d P .
H25B H 0.6187 0.5457 0.4081 0.250 Uiso 0.50 d P .
H25C H 0.6899 0.5132 0.4615 0.250 Uiso 0.50 d P .
H25D H 0.6991 0.5270 0.4114 0.250 Uiso 0.50 d P .
H25E H 0.6752 0.4388 0.4523 0.250 Uiso 0.50 d P .
H25F H 0.6027 0.4655 0.3983 0.250 Uiso 0.50 d P .
H26A H 0.5016 0.6060 0.4359 0.250 Uiso 0.50 d P .
H26B H 0.4261 0.6283 0.4847 0.250 Uiso 0.50 d P .
H26C H 0.3777 0.4178 0.4790 0.250 Uiso 0.50 d P .
H26D H 0.4568 0.4125 0.4308 0.250 Uiso 0.50 d P .
H27A H 0.3332 0.5822 0.3934 0.250 Uiso 0.50 d P .
H27B H 0.3890 0.4826 0.3934 0.250 Uiso 0.50 d P .
H27C H 0.3128 0.5051 0.4425 0.250 Uiso 0.50 d P .
H27D H 0.3156 0.4994 0.3918 0.250 Uiso 0.50 d P .
H27E H 0.3276 0.5747 0.4438 0.250 Uiso 0.50 d P .
H27F H 0.4076 0.5693 0.3950 0.250 Uiso 0.50 d P .
H28A H -0.1171 0.4918 0.0684 0.250 Uiso 0.50 d P .
H28B H -0.0669 0.5933 0.0698 0.250 Uiso 0.50 d P .
H28C H 0.1329 0.4913 0.0458 0.250 Uiso 0.50 d P .
H28D H 0.0750 0.3934 0.0446 0.250 Uiso 0.50 d P .
H29A H -0.0150 0.5063 0.1526 0.250 Uiso 0.50 d P .
H29B H 0.0253 0.4249 0.1115 0.250 Uiso 0.50 d P .
H29C H 0.0758 0.5271 0.1129 0.250 Uiso 0.50 d P .
H29D H 0.0551 0.4703 0.1480 0.250 Uiso 0.50 d P .
H29E H 0.0073 0.5621 0.1176 0.250 Uiso 0.50 d P .
H29F H -0.0509 0.4638 0.1164 0.250 Uiso 0.50 d P .
H30A H 0.1237 0.5410 -0.0300 0.250 Uiso 0.50 d P .
H30B H 0.1250 0.5347 0.0372 0.250 Uiso 0.50 d P .
H30C H -0.0485 0.5990 0.0472 0.250 Uiso 0.50 d P .
H30D H -0.0874 0.6021 -0.0173 0.250 Uiso 0.50 d P .
H31A H 0.1984 0.6313 0.0083 0.250 Uiso 0.50 d P .
H31B H 0.1067 0.6773 -0.0267 0.250 Uiso 0.50 d P .
H31C H 0.1080 0.6708 0.0430 0.250 Uiso 0.50 d P .
H31D H -0.0445 0.7290 0.0128 0.250 Uiso 0.50 d P .
H31E H 0.0637 0.6919 0.0283 0.250 Uiso 0.50 d P .
H31F H 0.0236 0.6951 -0.0382 0.250 Uiso 0.50 d P .

loop_
_atom_type_symbol
_atom_type_description
_atom_type_scat_dispersion_real
_atom_type_scat_dispersion_imag
_atom_type_scat_source
C C 0.0033 0.0016 'International Tables Vol C Tables 4.2.6.8 and 6.1.1.4'
H H 0.0000 0.0000 'International Tables Vol C Tables 4.2.6.8 and 6.1.1.4'
N N 0.0061 0.0033 'International Tables Vol C Tables 4.2.6.8 and 6.1.1.4'
O O 0.0106 0.0060 'International Tables Vol C Tables 4.2.6.8 and 6.1.1.4'
Cr Cr 0.3209 0.6236 'International Tables Vol C Tables 4.2.6.8 and 6.1.1.4'
As As 0.0499 2.0058 'International Tables Vol C Tables 4.2.6.8 and 6.1.1.4'

loop_
_geom_angle_atom_site_label_1
_geom_angle_atom_site_label_2
_geom_angle_atom_site_label_3
_geom_angle
_geom_angle_site_symmetry_1
_geom_angle_site_symmetry_3
_geom_angle_publ_flag
H As Cr1 100.9(13) . . ?
H As Cr3 98.0(12) . . ?
Cr1 As Cr3 117.90(4) . . ?
H As Cr2 101.2(13) . . ?
Cr1 As Cr2 116.60(4) . . ?
Cr3 As Cr2 116.61(4) . . ?
C3 Cr1 C5 94.1(3) . . ?
C3 Cr1 C4 86.5(3) . . ?
C5 Cr1 C4 91.3(3) . . ?
C3 Cr1 C2 96.0(3) . . ?
C5 Cr1 C2 169.9(3) . . ?
C4 Cr1 C2 88.0(3) . . ?
C3 Cr1 C1 90.7(3) . . ?
C5 Cr1 C1 93.2(3) . . ?
C4 Cr1 C1 174.9(3) . . ?
C2 Cr1 C1 88.0(2) . . ?
C3 Cr1 As 176.7(2) . . ?
C5 Cr1 As 85.2(2) . . ?
C4 Cr1 As 96.7(2) . . ?
C2 Cr1 As 84.9(2) . . ?
C1 Cr1 As 86.2(2) . . ?
C8 Cr2 C7 93.6(4) . . ?
C8 Cr2 C6 90.9(4) . . ?
C7 Cr2 C6 93.8(4) . . ?
C8 Cr2 C9 86.7(4) . . ?
C7 Cr2 C9 91.2(4) . . ?
C6 Cr2 C9 174.6(4) . . ?
C8 Cr2 C10 95.8(3) . . ?
C7 Cr2 C10 170.5(3) . . ?
C6 Cr2 C10 86.8(3) . . ?
C9 Cr2 C10 88.7(4) . . ?
C8 Cr2 As 175.7(3) . . ?
C7 Cr2 As 84.2(2) . . ?
C6 Cr2 As 85.5(2) . . ?
C9 Cr2 As 97.1(2) . . ?
C10 Cr2 As 86.4(2) . . ?
C13 Cr3 C15 88.8(3) . . ?
C13 Cr3 C12 90.2(3) . . ?
C15 Cr3 C12 176.9(3) . . ?
C13 Cr3 C14 96.0(3) . . ?
C15 Cr3 C14 89.1(3) . . ?
C12 Cr3 C14 88.0(3) . . ?
C13 Cr3 C11 93.4(3) . . ?
C15 Cr3 C11 88.7(3) . . ?
C12 Cr3 C11 94.3(3) . . ?
C14 Cr3 C11 170.2(3) . . ?
C13 Cr3 As 173.8(2) . . ?
C15 Cr3 As 97.2(2) . . ?
C12 Cr3 As 83.8(2) . . ?
C14 Cr3 As 85.4(2) . . ?
C11 Cr3 As 85.5(2) . . ?
O1 C1 Cr1 177.5(5) . . ?
O2 C2 Cr1 179.4(5) . . ?
O3 C3 Cr1 178.6(6) . . ?
O4 C4 Cr1 174.9(7) . . ?
O5 C5 Cr1 179.2(7) . . ?
O6 C6 Cr2 176.6(7) . . ?
O7 C7 Cr2 178.1(8) . . ?
O8 C8 Cr2 178.1(9) . . ?
O9 C9 Cr2 174.8(8) . . ?
O10 C10 Cr2 178.9(8) . . ?
O11 C11 Cr3 177.4(8) . . ?
O12 C12 Cr3 177.8(6) . . ?
O13 C13 Cr3 179.2(7) . . ?
O14 C14 Cr3 179.2(5) . . ?
O15 C15 Cr3 173.8(7) . . ?
C16 N1 C18 102.8(14) . . ?
C20' N1 C18' 113.3(14) . . ?
C20' N1 C16' 118.2(20) . . ?
C18' N1 C16' 104.7(12) . . ?
C16 N1 C22 111.0(11) . . ?
C18 N1 C22 107.6(9) . . ?
C20' N1 C22' 103.7(19) . . ?
C18' N1 C22' 108.6(12) . . ?
C16' N1 C22' 107.9(15) . . ?
C16 N1 C20 114.6(14) . . ?
C18 N1 C20 114.4(9) . . ?
C22 N1 C20 106.3(7) . . ?
C26' N2 C26' 179.993(6) . 3_666 ?
C26 N2 C26 179.995(6) . 3_666 ?
C26' N2 C24' 115.9(11) . . ?
C26' N2 C24' 64.1(11) 3_666 . ?
C26' N2 C24' 64.1(11) . 3_666 ?
C26' N2 C24' 115.9(11) 3_666 3_666 ?
C24' N2 C24' 179.998(3) . 3_666 ?
C26 N2 C24 107.7(10) . . ?
C26 N2 C24 72.3(10) 3_666 . ?
C26 N2 C24 72.3(10) . 3_666 ?
C26 N2 C24 107.7(10) 3_666 3_666 ?
C24 N2 C24 179.995(6) . 3_666 ?
C30' N3 C30' 179.993(3) . 3_565 ?
C30' N3 C28' 65.2(15) . 3_565 ?
C30' N3 C28' 114.8(15) 3_565 3_565 ?
C30' N3 C28' 114.8(15) . . ?
C30' N3 C28' 65.2(15) 3_565 . ?
C28' N3 C28' 179.996(9) 3_565 . ?
C30 N3 C30 179.998(3) . 3_565 ?
C30 N3 C28 79.1(16) . 3_565 ?
C30 N3 C28 100.9(16) 3_565 3_565 ?
C30 N3 C28 100.9(16) . . ?
C30 N3 C28 79.1(16) 3_565 . ?
C28 N3 C28 179.996(3) 3_565 . ?
N1 C16 C17 99.1(17) . . ?
C19 C18 N1 116.1(12) . . ?
C21 C20 N1 113.0(9) . . ?
N1 C22 C23 115.0(9) . . ?
N2 C24 C25 103.2(11) . . ?
N2 C24 C26 50.6(8) . 3_666 ?
C25 C24 C26 117.3(13) . 3_666 ?
N2 C26 C27 110.1(13) . . ?
N2 C26 C24 57.1(9) . 3_666 ?
C27 C26 C24 121.2(15) . 3_666 ?
C29 C28 N3 106.3(17) . . ?
C29 C28 C30 117.5(23) . 3_565 ?
N3 C28 C30 45.9(12) . 3_565 ?
C31 C30 N3 164.7(61) . . ?
C31 C30 C28 134.4(25) . 3_565 ?
N3 C30 C28 55.0(15) . 3_565 ?
N1 C16' C17 93.0(16) . . ?
C19 C18' N1 118.6(13) . . ?
N1 C20' C21 98.3(21) . . ?
N1 C22' C23 110.3(14) . . ?
N2 C24' C26' 54.8(12) . 3_666 ?
N2 C24' C25 103.4(12) . . ?
C26' C24' C25 119.0(16) 3_666 . ?
N2 C26' C24' 61.1(13) . 3_666 ?
N2 C26' C27 114.7(16) . . ?
C24' C26' C27 129.0(18) 3_666 . ?
N3 C28' C30' 57.3(15) . 3_565 ?
N3 C28' C29 107.4(18) . . ?
C30' C28' C29 130.3(29) 3_565 . ?
N3 C30' C31' 129.5(42) . . ?
N3 C30' C28' 57.5(14) . 3_565 ?
C31' C30' C28' 127.1(34) . 3_565 ?

loop_
_geom_bond_atom_site_label_1
_geom_bond_atom_site_label_2
_geom_bond_distance
_geom_bond_site_symmetry_2
_geom_bond_publ_flag
As H 1.58(4) . ?
As Cr1 2.6120(10) . ?
As Cr3 2.6127(11) . ?
As Cr2 2.6151(11) . ?
Cr1 C3 1.823(7) . ?
Cr1 C5 1.870(9) . ?
Cr1 C4 1.870(8) . ?
Cr1 C2 1.880(7) . ?
Cr1 C1 1.893(7) . ?
Cr2 C8 1.809(9) . ?
Cr2 C7 1.860(10) . ?
Cr2 C6 1.860(9) . ?
Cr2 C9 1.875(9) . ?
Cr2 C10 1.881(9) . ?
Cr3 C13 1.826(8) . ?
Cr3 C15 1.870(9) . ?
Cr3 C12 1.882(8) . ?
Cr3 C14 1.883(8) . ?
Cr3 C11 1.894(9) . ?
C1 O1 1.140(6) . ?
C2 O2 1.145(7) . ?
C3 O3 1.160(6) . ?
C4 O4 1.154(7) . ?
C5 O5 1.154(8) . ?
C6 O6 1.151(8) . ?
C7 O7 1.150(8) . ?
C8 O8 1.168(8) . ?
C9 O9 1.143(8) . ?
C10 O10 1.148(8) . ?
C11 O11 1.140(8) . ?
C12 O12 1.148(7) . ?
C13 O13 1.166(7) . ?
C14 O14 1.145(7) . ?
C15 O15 1.151(8) . ?
N1 C20' 1.44(2) . ?
N1 C16 1.46(2) . ?
N1 C18 1.50(2) . ?
N1 C18' 1.50(2) . ?
N1 C16' 1.50(2) . ?
N1 C22 1.505(11) . ?
N1 C22' 1.51(2) . ?
N1 C20 1.553(13) . ?
N2 C26' 1.42(3) . ?
N2 C26' 1.42(3) 3_666 ?
N2 C26 1.47(2) . ?
N2 C26 1.47(2) 3_666 ?
N2 C24' 1.52(2) . ?
N2 C24' 1.52(2) 3_666 ?
N2 C24 1.60(2) . ?
N2 C24 1.60(2) 3_666 ?
N3 C30' 1.37(2) . ?
N3 C30' 1.37(2) 3_565 ?
N3 C28' 1.37(3) 3_565 ?
N3 C28' 1.38(3) . ?
N3 C30 1.46(3) . ?
N3 C30 1.46(3) 3_565 ?
N3 C28 1.66(4) 3_565 ?
N3 C28 1.66(4) . ?
C17 C16 1.65(3) . ?
C17 C16' 1.76(3) . ?
C19 C18' 1.45(2) . ?
C19 C18 1.49(2) . ?
C21 C20 1.501(14) . ?
C21 C20' 1.91(4) . ?
C23 C22 1.526(14) . ?
C23 C22' 1.60(3) . ?
C25 C24 1.62(2) . ?
C25 C24' 1.70(2) . ?
C27 C26' 1.56(3) . ?
C27 C26 1.59(2) . ?
C29 C28 1.46(3) . ?
C29 C28' 1.72(3) . ?
C24 C26 1.82(3) 3_666 ?
C26 C24 1.82(3) 3_666 ?
C28 C30 1.99(5) 3_565 ?
C30 C31 1.06(4) . ?
C30 C28 1.99(5) 3_565 ?
C24' C26' 1.56(3) 3_666 ?
C26' C24' 1.56(3) 3_666 ?
C28' C30' 1.48(4) 3_565 ?
C30' C31' 1.42(5) . ?
C30' C28' 1.48(4) 3_565 ?
